data_1101197
loop_
_publ_author_name
'Ouellette, Wayne'
'Yu, Ming Hui'
'O'Connor, Charles J.'
'Zubieta, Jon'

_publ_section_title
;
 Structural Diversity of the Oxovanadium Organodiphosphonate System:
 A Platform for the Design of Void Channels
;
_journal_issue 8
_journal_name_full 'Inorganic Chemistry'
_journal_page_first 3224
_journal_page_last 3239
_journal_paper_doi 10.1021/ic0517422
_journal_volume 45
_journal_year 2006
_chemical_formula_sum 'C0.5 H2 O2.5 P0.5 V0.5'
_chemical_formula_weight 88.98
_space_group_IT_number 63
_symmetry_cell_setting orthorhombic
_symmetry_space_group_name_Hall '-C 2c 2'
_symmetry_space_group_name_H-M 'C m c m'
_cell_angle_alpha 90.00
_cell_angle_beta 90.00
_cell_angle_gamma 90.00
_cell_formula_units_Z 16
_cell_length_a 7.4670(5)
_cell_length_b 13.8824(9)
_cell_length_c 9.3289(6)
_cell_measurement_temperature 90(2)
_cell_volume 967.03(11)
_diffrn_ambient_temperature 90(2)
_exptl_crystal_density_diffrn 2.445
_cod_duplicate_entry 1101175
_cod_depositor_comments
;
The following automatic conversions were performed:
'_symmetry_cell_setting' value 'Orthorhombic' changed to 'orthorhombic'
according to '/home/saulius/struct/CIF-dictionaries/cif_core.dic'
dictionary named 'cif_core.dic' version 2.4.1 from 2010-06-29.

Automatic conversion script
Id: cif_fix_enum 1527 2010-12-29 10:47:43Z saulius 
;
_cod_original_formula_sum 'C0.50 H2 O2.50 P0.50 V0.50'
_cod_database_code 1101197

loop_
_symmetry_equiv_pos_as_xyz
'x, y, z'
'-x, -y, z+1/2'
'-x, y, -z+1/2'
'x, -y, -z'
'x+1/2, y+1/2, z'
'-x+1/2, -y+1/2, z+1/2'
'-x+1/2, y+1/2, -z+1/2'
'x+1/2, -y+1/2, -z'
'-x, -y, -z'
'x, y, -z-1/2'
'x, -y, z-1/2'
'-x, y, z'
'-x+1/2, -y+1/2, -z'
'x+1/2, y+1/2, -z-1/2'
'x+1/2, -y+1/2, z-1/2'
'-x+1/2, y+1/2, z'

loop_
_atom_site_label
_atom_site_type_symbol
_atom_site_fract_x
_atom_site_fract_y
_atom_site_fract_z
_atom_site_U_iso_or_equiv
_atom_site_adp_type
_atom_site_occupancy
_atom_site_symmetry_multiplicity
_atom_site_calc_flag
_atom_site_refinement_flags
_atom_site_disorder_assembly
_atom_site_disorder_group
V1 V 0.20578(5) 0.23916(3) 0.2500 0.00785(14) Uani 1 2 d S . .
P1 P 0.0000 0.34326(4) 0.51600(5) 0.00666(16) Uani 1 2 d S . .
O1 O 0.0000 0.26945(10) 0.38945(16) 0.0078(3) Uani 1 2 d S . .
O2 O 0.0000 0.10926(17) 0.2500 0.0111(4) Uani 1 4 d S . .
O3 O 0.32849(15) 0.16633(8) 0.39904(12) 0.0112(2) Uani 1 1 d . . .
O4 O 0.3029(2) 0.34148(12) 0.2500 0.0152(4) Uani 1 2 d S . .
O90 O 1.0000 0.0395(3) 0.5350(4) 0.0186(7) Uani 0.50 2 d SP . .
H90 H 0.8995 0.0475 0.5737 0.028 Uiso 0.50 1 calc PR . .
C1 C 0.0000 0.46123(15) 0.4415(2) 0.0117(4) Uani 1 2 d S . .
H1A H 0.1072 0.4694 0.3802 0.014 Uiso 0.50 1 calc PR . .
H1B H -0.1072 0.4694 0.3802 0.014 Uiso 0.50 1 calc PR . .
H2 H 0.0000 0.080(3) 0.308(4) 0.038(11) Uiso 1 2 d S . .

loop_
_atom_site_aniso_label
_atom_site_aniso_U_11
_atom_site_aniso_U_22
_atom_site_aniso_U_33
_atom_site_aniso_U_23
_atom_site_aniso_U_13
_atom_site_aniso_U_12
V1 0.0070(2) 0.0094(2) 0.0072(2) 0.000 0.000 0.00059(11)
P1 0.0063(3) 0.0085(3) 0.0052(3) 0.00031(16) 0.000 0.000
O1 0.0073(7) 0.0093(6) 0.0068(7) -0.0025(5) 0.000 0.000
O2 0.0143(11) 0.0110(10) 0.0080(10) 0.000 0.000 0.000
O3 0.0096(5) 0.0134(5) 0.0105(5) -0.0005(4) -0.0041(4) 0.0022(4)
O4 0.0121(8) 0.0124(8) 0.0211(8) 0.000 0.000 -0.0014(5)
O90 0.0193(16) 0.0177(16) 0.0189(17) -0.0001(13) 0.000 0.000
C1 0.0166(10) 0.0106(9) 0.0077(9) -0.0005(7) 0.000 0.000

loop_
_geom_bond_atom_site_label_1
_geom_bond_atom_site_label_2
_geom_bond_distance
_geom_bond_site_symmetry_2
_geom_bond_publ_flag
V1 O4 1.5948(17) . ?
V1 O3 1.9480(11) 10_556 ?
V1 O3 1.9480(11) . ?
V1 O1 2.0567(10) . ?
V1 O1 2.0568(10) 10_556 ?
V1 O2 2.3692(18) . ?
V1 V1 3.0731(7) 3 ?
P1 O3 1.5120(11) 13_556 ?
P1 O3 1.5120(11) 8_456 ?
P1 O1 1.5632(15) . ?
P1 C1 1.779(2) . ?
O1 V1 2.0567(10) 3 ?
O2 V1 2.3692(18) 3 ?
O2 H2 0.67(4) . ?
O3 P1 1.5120(11) 13_556 ?
O90 H90 0.8400 . ?
C1 C1 1.534(4) 9_566 ?
C1 H1A 0.9900 . ?
C1 H1B 0.9900 . ?
